data_7249297
loop_
_publ_author_name
'Wang, Shengyu'
'Macreadie, Lauren K.'
'Hanton, Lyall R.'

_publ_section_title
;
 Pillared lanthanide metal organic frameworks with sinusoidal channels
 formed from bent mixed-donor phenanthroline based ligands of different
 length
;
_journal_issue 39
_journal_name_full CrystEngComm
_journal_page_first 5541
_journal_page_last 5549
_journal_paper_doi 10.1039/D4CE00691G
_journal_volume 26
_journal_year 2024
_chemical_formula_sum 'C41 H37 N6 Nd O6'
_chemical_formula_weight 854.00
_space_group_crystal_system monoclinic
_space_group_IT_number 13
_space_group_name_Hall '-P 2yc'
_space_group_name_H-M_alt 'P 1 2/c 1'
_atom_sites_solution_hydrogens geom
_audit_creation_method SHELXL-2018/3
_audit_update_record
;
2024-08-19 deposited with the CCDC.	2024-09-06 downloaded from the CCDC.
;
_cell_angle_alpha 90
_cell_angle_beta 90.956(13)
_cell_angle_gamma 90
_cell_formula_units_Z 4
_cell_length_a 20.100(2)
_cell_length_b 15.4370(19)
_cell_length_c 17.768(3)
_cell_measurement_reflns_used 3698
_cell_measurement_temperature 100(3)
_cell_measurement_theta_max 70.8080
_cell_measurement_theta_min 3.5260
_cell_volume 5512.4(13)
_computing_cell_refinement 'CrysAlisPro 1.171.40.67a (Rigaku OD, 2019)'
_computing_data_collection 'CrysAlisPro 1.171.40.67a (Rigaku OD, 2019)'
_computing_data_reduction 'CrysAlisPro 1.171.40.67a (Rigaku OD, 2019)'
_computing_structure_refinement 'SHELXL-2018/3 (Sheldrick, 2018)'
_diffrn_ambient_temperature 100(3)
_diffrn_detector_area_resol_mean 5.1725
_diffrn_measured_fraction_theta_full 1.000
_diffrn_measured_fraction_theta_max 0.966
_diffrn_measurement_device_type 'SuperNova, Dual, Cu at home/near, Atlas'
_diffrn_measurement_method '\w scans'
_diffrn_radiation_type CuK\a
_diffrn_radiation_wavelength 1.54184
_diffrn_reflns_av_R_equivalents 0.2371
_diffrn_reflns_av_unetI/netI 0.2493
_diffrn_reflns_Laue_measured_fraction_full 1.000
_diffrn_reflns_Laue_measured_fraction_max 0.966
_diffrn_reflns_limit_h_max 24
_diffrn_reflns_limit_h_min -22
_diffrn_reflns_limit_k_max 19
_diffrn_reflns_limit_k_min -16
_diffrn_reflns_limit_l_max 21
_diffrn_reflns_limit_l_min -22
_diffrn_reflns_number 41068
_diffrn_reflns_point_group_measured_fraction_full 1.000
_diffrn_reflns_point_group_measured_fraction_max 0.966
_diffrn_reflns_theta_full 67.684
_diffrn_reflns_theta_max 77.115
_diffrn_reflns_theta_min 3.610
_diffrn_source 'micro-focus sealed X-ray tube'
_exptl_absorpt_coefficient_mu 7.501
_exptl_absorpt_correction_T_max 1.00000
_exptl_absorpt_correction_T_min 0.64342
_exptl_absorpt_correction_type multi-scan
_exptl_absorpt_process_details
;
CrysAlisPro 1.171.40.67a (Rigaku Oxford Diffraction, 2019)
Empirical absorption correction using spherical harmonics,
 implemented in SCALE3 ABSPACK scaling algorithm.
;
_exptl_crystal_colour colourless
_exptl_crystal_density_diffrn 1.029
_exptl_crystal_description rhomb
_exptl_crystal_F_000 1732
_exptl_crystal_size_max 0.21
_exptl_crystal_size_mid 0.18
_exptl_crystal_size_min 0.16
_refine_diff_density_max 1.380
_refine_diff_density_min -2.849
_refine_diff_density_rms 0.135
_refine_ls_extinction_method none
_refine_ls_goodness_of_fit_ref 0.898
_refine_ls_hydrogen_treatment constr
_refine_ls_matrix_type full
_refine_ls_number_parameters 496
_refine_ls_number_reflns 11278
_refine_ls_number_restraints 0
_refine_ls_restrained_S_all 0.898
_refine_ls_R_factor_all 0.1659
_refine_ls_R_factor_gt 0.0766
_refine_ls_shift/su_max 0.000
_refine_ls_shift/su_mean 0.000
_refine_ls_structure_factor_coef Fsqd
_refine_ls_weighting_details 'w=1/[\s^2^(Fo^2^)+(0.0737P)^2^] where P=(Fo^2^+2Fc^2^)/3'
_refine_ls_weighting_scheme calc
_refine_ls_wR_factor_gt 0.1715
_refine_ls_wR_factor_ref 0.2057
_reflns_Friedel_coverage 0.000
_reflns_number_gt 4945
_reflns_number_total 11278
_reflns_threshold_expression 'I > 2\s(I)'
_cod_data_source_file d4ce00691g2.cif
_cod_data_source_block Nd-MOF3
_cod_depositor_comments 'Adding full bibliography for 7249294--7249298.cif.'
_cod_original_cell_volume 5512.5(13)
_cod_original_sg_symbol_H-M 'P 2/c'
_cod_database_code 7249297
_shelx_shelxl_version_number 2018/3
_shelx_space_group_comment
;
The symmetry employed for this shelxl refinement is uniquely defined
by the following loop, which should always be used as a source of
symmetry information in preference to the above space-group names.
They are only intended as comments.
;
_exptl_absorpt_special_details
;
Empirical correction (ABSPACK) includes:
- Absorption correction using spherical harmonics
- Frame scaling
- Detector area scaling
;

loop_
_space_group_symop_operation_xyz
'x, y, z'
'-x, y, -z+1/2'
'-x, -y, -z'
'x, -y, z-1/2'

loop_
_atom_site_label
_atom_site_type_symbol
_atom_site_fract_x
_atom_site_fract_y
_atom_site_fract_z
_atom_site_U_iso_or_equiv
_atom_site_adp_type
_atom_site_occupancy
_atom_site_site_symmetry_order
_atom_site_calc_flag
_atom_site_refinement_flags_posn
_atom_site_refinement_flags_adp
_atom_site_refinement_flags_occupancy
_atom_site_disorder_assembly
_atom_site_disorder_group
C1 C 0.2052(5) -0.0204(7) 0.1933(6) 0.041(3) Uani 1 1 d . . . . .
H1 H 0.165680 -0.051613 0.193935 0.049 Uiso 1 1 calc R U . . .
C2 C 0.1873(5) 0.3221(7) 0.2085(7) 0.045(3) Uani 1 1 d . . . . .
H2 H 0.145132 0.345976 0.213677 0.054 Uiso 1 1 calc R U . . .
C3 C 0.2652(5) -0.0675(7) 0.1909(7) 0.050(3) Uani 1 1 d . . . . .
H3 H 0.265931 -0.127601 0.194833 0.059 Uiso 1 1 calc R U . . .
C4 C 0.2586(5) 0.1118(6) 0.1895(6) 0.034(3) Uani 1 1 d . . . . .
C5 C 0.2536(5) 0.2046(6) 0.1940(6) 0.035(2) Uani 1 1 d . . . . .
C6 C 0.2426(5) 0.3797(7) 0.2083(8) 0.059(4) Uani 1 1 d . . . . .
H6 H 0.236614 0.438886 0.215343 0.071 Uiso 1 1 calc R U . . .
C7 C 0.3231(5) -0.0199(7) 0.1824(7) 0.051(3) Uani 1 1 d . . . . .
H7 H 0.363605 -0.048217 0.177421 0.061 Uiso 1 1 calc R U . . .
C8 C 0.3207(5) 0.0716(7) 0.1813(7) 0.041(3) Uani 1 1 d . . . . .
C9 C 0.3119(5) 0.2536(7) 0.1903(6) 0.038(3) Uani 1 1 d . . . . .
C10 C 0.3051(5) 0.3461(7) 0.1974(7) 0.049(3) Uani 1 1 d . . . . .
H10 H 0.342009 0.382238 0.194652 0.059 Uiso 1 1 calc R U . . .
C11 C 0.3765(5) 0.1249(7) 0.1746(7) 0.048(3) Uani 1 1 d . . . . .
C12 C 0.3725(5) 0.2121(7) 0.1771(7) 0.049(3) Uani 1 1 d . . . . .
C13 C 0.4753(6) 0.1794(9) 0.1583(8) 0.059(4) Uani 1 1 d . . . . .
C14 C 0.5463(5) 0.1848(8) 0.1394(7) 0.051(3) Uani 1 1 d . . . . .
C15 C 0.5899(5) 0.1161(7) 0.1504(7) 0.050(3) Uani 1 1 d . . . . .
H15 H 0.575526 0.066133 0.174389 0.060 Uiso 1 1 calc R U . . .
C16 C 0.5684(6) 0.2601(9) 0.1043(9) 0.079(5) Uani 1 1 d . . . . .
H16 H 0.540531 0.307650 0.097898 0.095 Uiso 1 1 calc R U . . .
C17 C 0.6543(4) 0.1218(6) 0.1258(7) 0.042(3) Uani 1 1 d . . . . .
H17 H 0.682576 0.074756 0.133569 0.051 Uiso 1 1 calc R U . . .
C18 C 0.6342(5) 0.2615(8) 0.0791(9) 0.076(5) Uani 1 1 d . . . . .
H18 H 0.649079 0.310168 0.053470 0.092 Uiso 1 1 calc R U . . .
C19 C 0.6783(5) 0.1926(8) 0.0909(7) 0.050(3) Uani 1 1 d . . . . .
C20 C 0.7468(5) 0.1966(7) 0.0601(6) 0.038(3) Uani 1 1 d . . . . .
C21 C 0.7581(6) 0.2221(8) -0.0137(7) 0.057(4) Uani 1 1 d . . . . .
H21 H 0.722290 0.240184 -0.043669 0.068 Uiso 1 1 calc R U . . .
C22 C 0.8008(5) 0.1728(6) 0.1062(6) 0.038(3) Uani 1 1 d . . . . .
H22 H 0.793735 0.157366 0.156052 0.046 Uiso 1 1 calc R U . . .
C23 C 0.8221(5) 0.2211(8) -0.0441(7) 0.051(3) Uani 1 1 d . . . . .
H23 H 0.828904 0.237027 -0.093907 0.061 Uiso 1 1 calc R U . . .
C24 C 0.8661(4) 0.1720(6) 0.0778(6) 0.034(3) Uani 1 1 d . . . . .
C25 C 0.8756(5) 0.1955(7) 0.0024(6) 0.045(3) Uani 1 1 d . . . . .
H25 H 0.918238 0.194031 -0.017129 0.054 Uiso 1 1 calc R U . . .
C26 C 0.9242(4) 0.1516(6) 0.1290(6) 0.031(2) Uani 1 1 d . . . . .
C27 C 1.000000 0.3144(9) 0.250000 0.032(4) Uani 1 2 d S T P . .
C28 C 1.000000 0.4143(9) 0.250000 0.035(4) Uani 1 2 d S T P . .
C29 C 0.9710(5) 0.4576(6) 0.3081(6) 0.037(3) Uani 1 1 d . . . . .
H29 H 0.951683 0.427452 0.347465 0.045 Uiso 1 1 calc R U . . .
C30 C 0.9711(5) 0.5457(6) 0.3070(6) 0.037(3) Uani 1 1 d . . . . .
H30 H 0.950918 0.575288 0.346077 0.044 Uiso 1 1 calc R U . . .
C31 C 1.000000 0.5934(8) 0.250000 0.024(3) Uani 1 2 d S T P . .
C32 C 1.000000 0.6907(9) 0.250000 0.035(4) Uani 1 2 d S T P . .
C33 C 1.0486(5) 0.7350(6) 0.2105(6) 0.036(3) Uani 1 1 d . . . . .
H33 H 1.081567 0.704670 0.185532 0.043 Uiso 1 1 calc R U . . .
C34 C 1.0473(5) 0.8236(6) 0.2087(6) 0.036(3) Uani 1 1 d . . . . .
H34 H 1.077989 0.853511 0.180000 0.043 Uiso 1 1 calc R U . . .
C35 C 1.000000 0.8699(8) 0.250000 0.024(3) Uani 1 2 d S T P . .
C36 C 1.000000 0.9676(9) 0.250000 0.033(4) Uani 1 2 d S T P . .
C37 C 0.9654(6) 0.3213(8) 0.5084(8) 0.067(4) Uani 1 1 d . . . . .
H37A H 0.963136 0.383428 0.507366 0.100 Uiso 1 1 calc R U . . .
H37B H 0.995332 0.301644 0.470429 0.100 Uiso 1 1 calc R U . . .
H37C H 0.981319 0.302559 0.556955 0.100 Uiso 1 1 calc R U . . .
C38 C 0.8641(7) 0.3507(9) 0.6052(8) 0.081(4) Uani 1 1 d . . . . .
H38A H 0.903411 0.385841 0.602267 0.121 Uiso 1 1 calc R U . . .
H38B H 0.868630 0.311338 0.646854 0.121 Uiso 1 1 calc R U . . .
H38C H 0.826099 0.387186 0.612470 0.121 Uiso 1 1 calc R U . . .
C39 C 0.7787(7) 0.2707(10) 0.5167(10) 0.089(5) Uani 1 1 d . . . . .
H39A H 0.779615 0.231584 0.474794 0.134 Uiso 1 1 calc R U . . .
H39B H 0.751750 0.320105 0.503871 0.134 Uiso 1 1 calc R U . . .
H39C H 0.760210 0.241827 0.559418 0.134 Uiso 1 1 calc R U . . .
C40 C 0.8878(11) 0.2791(10) 0.4912(9) 0.103(8) Uani 1 1 d . . . . .
C41 C 0.8889(6) 0.0570(8) 0.5136(12) 0.085(6) Uani 1 1 d . . . . .
C42 C 0.9533(5) 0.0806(7) 0.5542(6) 0.045(3) Uani 1 1 d . . . . .
H42A H 0.967514 0.032972 0.585247 0.068 Uiso 1 1 calc R U . . .
H42B H 0.946304 0.130699 0.585045 0.068 Uiso 1 1 calc R U . . .
H42C H 0.986896 0.093049 0.517941 0.068 Uiso 1 1 calc R U . . .
C43 C 0.8341(7) 0.0586(8) 0.6300(7) 0.064(4) Uani 1 1 d . . . . .
H43A H 0.878207 0.069658 0.649124 0.097 Uiso 1 1 calc R U . . .
H43B H 0.817477 0.006058 0.651557 0.097 Uiso 1 1 calc R U . . .
H43C H 0.805474 0.105940 0.642977 0.097 Uiso 1 1 calc R U . . .
C44 C 0.7738(5) 0.0278(7) 0.4993(7) 0.052(3) Uani 1 1 d . . . . .
H44A H 0.777828 0.047211 0.448265 0.079 Uiso 1 1 calc R U . . .
H44B H 0.736688 0.056126 0.522048 0.079 Uiso 1 1 calc R U . . .
H44C H 0.767006 -0.033723 0.499929 0.079 Uiso 1 1 calc R U . . .
N1 N 0.2011(4) 0.0658(5) 0.1948(5) 0.037(2) Uani 1 1 d . . . . .
N2 N 0.1917(4) 0.2393(5) 0.2021(5) 0.034(2) Uani 1 1 d . . . . .
N3 N 0.4426(4) 0.1027(6) 0.1620(6) 0.046(2) Uani 1 1 d . . . . .
N4 N 0.4356(4) 0.2470(6) 0.1670(6) 0.046(2) Uani 1 1 d . . . . .
H4 H 0.446421 0.300837 0.166511 0.056 Uiso 1 1 calc R U . . .
N5 N 0.8557(10) 0.3032(9) 0.5377(7) 0.113(6) Uani 1 1 d . . . . .
N6 N 0.8358(7) 0.0493(7) 0.5423(9) 0.094(5) Uani 1 1 d . . . . .
O1 O 0.9132(3) 0.1441(5) 0.1971(3) 0.0324(14) Uani 1 1 d . . . . .
O2 O 0.9806(3) 0.1439(4) 0.1002(4) 0.0315(14) Uani 1 1 d . . . . .
O3 O 0.9638(3) 0.2761(4) 0.2992(4) 0.0349(18) Uani 1 1 d . . . . .
O4 O 1.0418(3) 1.0048(4) 0.2078(4) 0.0287(16) Uani 1 1 d . . . . .
O5 O 0.8823(4) 0.2331(5) 0.4349(4) 0.0432(19) Uani 1 1 d . . . . .
O6 O 0.8894(4) 0.0498(4) 0.4361(4) 0.0383(18) Uani 1 1 d . . . . .
Nd1 Nd 0.91518(2) 0.14245(3) 0.33023(3) 0.02882(15) Uani 1 1 d . . . . .

loop_
_atom_site_aniso_label
_atom_site_aniso_U_11
_atom_site_aniso_U_22
_atom_site_aniso_U_33
_atom_site_aniso_U_23
_atom_site_aniso_U_13
_atom_site_aniso_U_12
C1 0.026(5) 0.032(7) 0.064(8) 0.000(5) 0.009(5) -0.004(4)
C2 0.026(5) 0.029(7) 0.081(10) -0.002(6) 0.003(6) -0.002(4)
C3 0.028(6) 0.034(7) 0.087(10) 0.005(6) 0.012(6) 0.004(5)
C4 0.024(5) 0.038(7) 0.042(7) -0.002(5) 0.009(5) -0.009(4)
C5 0.029(5) 0.031(6) 0.044(7) -0.004(5) 0.007(5) 0.003(4)
C6 0.034(6) 0.040(8) 0.103(11) 0.001(7) 0.008(7) 0.001(5)
C7 0.026(6) 0.044(8) 0.083(10) 0.000(6) 0.011(6) 0.000(5)
C8 0.027(5) 0.031(7) 0.067(8) 0.007(5) 0.006(5) 0.006(4)
C9 0.028(5) 0.028(6) 0.059(8) -0.003(5) 0.008(5) -0.003(4)
C10 0.030(5) 0.042(8) 0.076(9) 0.010(6) 0.006(5) -0.010(5)
C11 0.013(4) 0.046(8) 0.086(10) 0.007(6) 0.011(5) 0.002(4)
C12 0.020(5) 0.048(8) 0.080(10) 0.002(6) 0.005(6) -0.003(5)
C13 0.028(6) 0.073(10) 0.075(10) 0.005(7) 0.003(6) 0.002(6)
C14 0.027(6) 0.068(9) 0.059(9) -0.005(6) 0.012(6) 0.001(5)
C15 0.028(6) 0.049(8) 0.074(10) 0.013(6) 0.008(6) -0.002(5)
C16 0.036(7) 0.049(9) 0.155(16) 0.002(9) 0.027(9) -0.002(6)
C17 0.018(5) 0.035(7) 0.074(9) 0.010(5) 0.005(5) 0.008(4)
C18 0.015(5) 0.057(9) 0.158(16) 0.003(9) 0.018(7) 0.001(5)
C19 0.018(5) 0.048(8) 0.084(10) 0.010(6) 0.002(6) 0.002(5)
C20 0.016(5) 0.055(7) 0.043(7) -0.006(5) -0.002(4) 0.002(4)
C21 0.034(6) 0.071(9) 0.066(9) 0.022(7) 0.004(6) 0.009(6)
C22 0.037(6) 0.033(6) 0.045(7) 0.005(5) -0.002(5) -0.002(4)
C23 0.022(5) 0.080(9) 0.051(8) 0.017(7) -0.005(5) 0.001(5)
C24 0.014(4) 0.046(7) 0.041(7) 0.003(5) -0.002(4) 0.005(4)
C25 0.031(6) 0.059(8) 0.045(7) 0.006(6) 0.005(5) -0.004(5)
C26 0.025(5) 0.026(6) 0.041(6) 0.001(5) -0.016(4) -0.002(4)
C27 0.035(8) 0.020(8) 0.039(10) 0.000 -0.009(7) 0.000
C28 0.028(7) 0.009(8) 0.067(12) 0.000 0.004(8) 0.000
C29 0.043(6) 0.030(7) 0.039(7) 0.006(5) 0.014(5) -0.004(5)
C30 0.033(5) 0.023(6) 0.055(8) -0.006(5) 0.007(5) 0.007(4)
C31 0.029(7) 0.013(8) 0.029(8) 0.000 0.013(6) 0.000
C32 0.038(8) 0.025(9) 0.042(10) 0.000 -0.001(7) 0.000
C33 0.030(5) 0.023(6) 0.056(8) -0.003(5) 0.024(5) 0.000(4)
C34 0.033(6) 0.033(7) 0.042(7) 0.005(5) 0.012(5) -0.001(4)
C35 0.028(6) 0.011(8) 0.033(8) 0.000 0.008(5) 0.000
C36 0.031(8) 0.024(9) 0.044(10) 0.000 0.004(7) 0.000
C37 0.054(8) 0.065(9) 0.082(11) -0.006(7) 0.000(8) 0.000(7)
C38 0.103(12) 0.067(10) 0.073(10) -0.024(9) 0.002(9) 0.012(9)
C39 0.046(9) 0.108(14) 0.114(15) 0.001(11) -0.007(9) -0.002(8)
C40 0.21(2) 0.054(11) 0.051(10) 0.002(8) 0.033(12) 0.059(12)
C41 0.023(6) 0.031(8) 0.20(2) 0.031(10) 0.016(9) -0.002(5)
C42 0.046(7) 0.033(7) 0.057(8) 0.005(5) 0.004(6) 0.004(5)
C43 0.106(12) 0.049(8) 0.039(8) 0.005(6) 0.020(8) 0.007(7)
C44 0.032(6) 0.049(8) 0.076(10) 0.000(6) 0.007(6) -0.011(5)
N1 0.036(5) 0.028(5) 0.046(6) -0.008(4) 0.007(4) -0.004(4)
N2 0.030(4) 0.029(5) 0.045(6) 0.001(4) 0.011(4) 0.003(3)
N3 0.022(4) 0.040(6) 0.077(8) 0.001(5) 0.010(5) -0.001(4)
N4 0.021(4) 0.043(6) 0.075(7) -0.001(5) 0.004(5) -0.004(4)
N5 0.21(2) 0.075(10) 0.052(9) -0.024(7) -0.010(11) 0.051(11)
N6 0.081(10) 0.054(8) 0.147(15) 0.017(8) -0.001(10) 0.005(7)
O1 0.029(3) 0.037(4) 0.031(4) 0.003(4) -0.002(3) -0.004(3)
O2 0.015(3) 0.033(4) 0.046(4) -0.002(4) 0.002(3) 0.001(3)
O3 0.028(4) 0.024(4) 0.053(5) 0.007(3) 0.010(4) -0.005(3)
O4 0.026(4) 0.021(4) 0.040(4) 0.001(3) 0.009(3) -0.002(3)
O5 0.048(5) 0.041(5) 0.040(5) -0.009(4) -0.002(4) 0.007(3)
O6 0.046(4) 0.040(5) 0.029(4) 0.001(3) 0.004(4) -0.002(3)
Nd1 0.0220(2) 0.0214(3) 0.0431(3) 0.0001(3) 0.00246(18) -0.0005(3)

loop_
_atom_type_symbol
_atom_type_description
_atom_type_scat_dispersion_real
_atom_type_scat_dispersion_imag
_atom_type_scat_source
C C 0.0181 0.0091 'International Tables Vol C Tables 4.2.6.8 and 6.1.1.4'
H H 0.0000 0.0000 'International Tables Vol C Tables 4.2.6.8 and 6.1.1.4'
N N 0.0311 0.0180 'International Tables Vol C Tables 4.2.6.8 and 6.1.1.4'
O O 0.0492 0.0322 'International Tables Vol C Tables 4.2.6.8 and 6.1.1.4'
Nd Nd -3.1807 10.9079 'International Tables Vol C Tables 4.2.6.8 and 6.1.1.4'

loop_
_geom_angle_atom_site_label_1
_geom_angle_atom_site_label_2
_geom_angle_atom_site_label_3
_geom_angle
_geom_angle_site_symmetry_1
_geom_angle_site_symmetry_3
_geom_angle_publ_flag
N1 C1 C3 124.7(9) . . ?
N2 C2 C6 124.4(10) . . ?
C7 C3 C1 116.7(10) . . ?
N1 C4 C8 122.3(9) . . ?
N1 C4 C5 117.2(9) . . ?
C8 C4 C5 120.6(9) . . ?
N2 C5 C9 124.0(9) . . ?
N2 C5 C4 117.4(9) . . ?
C9 C5 C4 118.6(9) . . ?
C10 C6 C2 118.7(11) . . ?
C3 C7 C8 120.2(10) . . ?
C11 C8 C4 117.7(9) . . ?
C11 C8 C7 124.2(9) . . ?
C4 C8 C7 118.0(9) . . ?
C5 C9 C12 119.5(10) . . ?
C5 C9 C10 116.9(9) . . ?
C12 C9 C10 123.6(9) . . ?
C6 C10 C9 118.3(10) . . ?
C12 C11 N3 108.0(9) . . ?
C12 C11 C8 122.4(9) . . ?
N3 C11 C8 129.5(10) . . ?
C11 C12 N4 109.0(9) . . ?
C11 C12 C9 121.0(10) . . ?
N4 C12 C9 129.9(10) . . ?
N4 C13 N3 112.9(10) . . ?
N4 C13 C14 124.7(12) . . ?
N3 C13 C14 122.2(11) . . ?
C15 C14 C16 119.6(10) . . ?
C15 C14 C13 122.5(11) . . ?
C16 C14 C13 117.8(11) . . ?
C17 C15 C14 120.2(10) . . ?
C14 C16 C18 117.7(12) . . ?
C19 C17 C15 122.8(9) . . ?
C19 C18 C16 122.5(13) . . ?
C17 C19 C18 117.1(10) . . ?
C17 C19 C20 122.7(10) . . ?
C18 C19 C20 120.0(11) . . ?
C21 C20 C22 119.4(10) . . ?
C21 C20 C19 121.5(10) . . ?
C22 C20 C19 119.1(10) . . ?
C20 C21 C23 121.6(11) . . ?
C20 C22 C24 120.6(10) . . ?
C25 C23 C21 118.4(11) . . ?
C25 C24 C22 118.7(9) . . ?
C25 C24 C26 121.0(9) . . ?
C22 C24 C26 120.2(9) . . ?
C23 C25 C24 121.3(10) . . ?
O1 C26 O2 124.4(8) . . ?
O1 C26 C24 117.5(9) . . ?
O2 C26 C24 118.1(9) . . ?
O3 C27 O3 125.4(13) . 2_755 ?
O3 C27 C28 117.3(7) . . ?
O3 C27 C28 117.3(7) 2_755 . ?
C29 C28 C29 121.5(13) . 2_755 ?
C29 C28 C27 119.2(7) . . ?
C29 C28 C27 119.2(7) 2_755 . ?
C30 C29 C28 118.4(10) . . ?
C29 C30 C31 122.8(10) . . ?
C30 C31 C30 115.9(12) . 2_755 ?
C30 C31 C32 122.0(6) . . ?
C30 C31 C32 122.0(6) 2_755 . ?
C33 C32 C33 121.2(13) . 2_755 ?
C33 C32 C31 119.4(7) . . ?
C33 C32 C31 119.4(7) 2_755 . ?
C34 C33 C32 119.3(10) . . ?
C33 C34 C35 120.6(10) . . ?
C34 C35 C34 118.9(12) . 2_755 ?
C34 C35 C36 120.5(6) . . ?
C34 C35 C36 120.6(6) 2_755 . ?
O4 C36 O4 126.4(13) 2_755 . ?
O4 C36 C35 116.8(7) 2_755 . ?
O4 C36 C35 116.8(7) . . ?
N5 C40 O5 138(3) . . ?
N5 C40 C37 106.0(19) . . ?
O5 C40 C37 115.7(15) . . ?
N6 C41 O6 116.1(15) . . ?
N6 C41 C42 125.5(19) . . ?
O6 C41 C42 118.2(11) . . ?
C1 N1 C4 117.8(9) . . ?
C1 N1 Nd1 119.8(6) . 2_655 ?
C4 N1 Nd1 120.2(7) . 2_655 ?
C2 N2 C5 117.6(9) . . ?
C2 N2 Nd1 121.2(6) . 2_655 ?
C5 N2 Nd1 119.3(6) . 2_655 ?
C13 N3 C11 104.9(9) . . ?
C13 N4 C12 105.2(9) . . ?
C40 N5 C38 137(2) . . ?
C40 N5 C39 106.2(18) . . ?
C38 N5 C39 116.4(15) . . ?
C41 N6 C44 123.2(17) . . ?
C41 N6 C43 116.8(16) . . ?
C44 N6 C43 119.9(13) . . ?
C26 O1 Nd1 167.8(6) . . ?
C26 O2 Nd1 124.9(6) . 2_755 ?
C27 O3 Nd1 143.4(8) . . ?
C36 O4 Nd1 144.2(7) . 2_765 ?
C40 O5 Nd1 159.0(12) . . ?
C41 O6 Nd1 137.0(7) . . ?
O3 Nd1 O1 75.9(2) . . ?
O3 Nd1 O4 123.9(2) . 2_745 ?
O1 Nd1 O4 74.2(2) . 2_745 ?
O3 Nd1 O2 75.6(2) . 2_755 ?
O1 Nd1 O2 120.8(2) . 2_755 ?
O4 Nd1 O2 80.7(2) 2_745 2_755 ?
O3 Nd1 O6 142.5(3) . . ?
O1 Nd1 O6 141.4(2) . . ?
O4 Nd1 O6 77.2(2) 2_745 . ?
O2 Nd1 O6 78.6(2) 2_755 . ?
O3 Nd1 O5 78.1(3) . . ?
O1 Nd1 O5 139.4(2) . . ?
O4 Nd1 O5 146.2(2) 2_745 . ?
O2 Nd1 O5 81.2(2) 2_755 . ?
O6 Nd1 O5 71.4(2) . . ?
O3 Nd1 N1 136.1(2) . 2_655 ?
O1 Nd1 N1 80.6(2) . 2_655 ?
O4 Nd1 N1 83.0(2) 2_745 2_655 ?
O2 Nd1 N1 147.6(2) 2_755 2_655 ?
O6 Nd1 N1 70.6(3) . 2_655 ?
O5 Nd1 N1 97.8(3) . 2_655 ?
O3 Nd1 N2 78.2(2) . 2_655 ?
O1 Nd1 N2 77.2(2) . 2_655 ?
O4 Nd1 N2 136.8(2) 2_745 2_655 ?
O2 Nd1 N2 142.4(2) 2_755 2_655 ?
O6 Nd1 N2 108.4(2) . 2_655 ?
O5 Nd1 N2 67.3(3) . 2_655 ?
N1 Nd1 N2 60.7(2) 2_655 2_655 ?

loop_
_geom_bond_atom_site_label_1
_geom_bond_atom_site_label_2
_geom_bond_distance
_geom_bond_site_symmetry_2
_geom_bond_publ_flag
C1 N1 1.333(12) . ?
C1 C3 1.410(13) . ?
C2 N2 1.287(12) . ?
C2 C6 1.424(14) . ?
C3 C7 1.387(14) . ?
C4 N1 1.361(11) . ?
C4 C8 1.404(13) . ?
C4 C5 1.438(14) . ?
C5 N2 1.365(12) . ?
C5 C9 1.397(13) . ?
C6 C10 1.375(14) . ?
C7 C8 1.414(14) . ?
C8 C11 1.397(13) . ?
C9 C12 1.399(13) . ?
C9 C10 1.440(15) . ?
C11 C12 1.348(15) . ?
C11 N3 1.394(11) . ?
C12 N4 1.392(12) . ?
C13 N4 1.324(14) . ?
C13 N3 1.356(14) . ?
C13 C14 1.474(15) . ?
C14 C15 1.386(15) . ?
C14 C16 1.395(17) . ?
C15 C17 1.377(13) . ?
C16 C18 1.404(15) . ?
C17 C19 1.350(14) . ?
C18 C19 1.397(15) . ?
C19 C20 1.492(14) . ?
C20 C21 1.392(15) . ?
C20 C22 1.398(13) . ?
C21 C23 1.405(15) . ?
C22 C24 1.413(13) . ?
C23 C25 1.401(14) . ?
C24 C25 1.406(14) . ?
C24 C26 1.501(12) . ?
C26 O1 1.238(11) . ?
C26 O2 1.259(11) . ?
C27 O3 1.289(9) . ?
C27 O3 1.289(9) 2_755 ?
C27 C28 1.542(18) . ?
C28 C29 1.368(11) . ?
C28 C29 1.368(12) 2_755 ?
C29 C30 1.361(13) . ?
C30 C31 1.387(12) . ?
C31 C32 1.503(17) . ?
C32 C33 1.391(11) . ?
C32 C33 1.391(11) 2_755 ?
C33 C34 1.369(13) . ?
C34 C35 1.405(11) . ?
C35 C36 1.508(18) . ?
C36 O4 1.272(8) 2_755 ?
C36 O4 1.272(8) . ?
C37 C40 1.71(2) . ?
C38 N5 1.414(16) . ?
C39 N5 1.66(2) . ?
C40 N5 1.121(19) . ?
C40 O5 1.230(17) . ?
C41 N6 1.197(17) . ?
C41 O6 1.38(2) . ?
C41 C42 1.516(17) . ?
C43 N6 1.565(18) . ?
C44 N6 1.488(15) . ?
N1 Nd1 2.651(8) 2_655 ?
N2 Nd1 2.672(8) 2_655 ?
O1 Nd1 2.365(6) . ?
O2 Nd1 2.414(5) 2_755 ?
O3 Nd1 2.353(6) . ?
O4 Nd1 2.396(6) 2_765 ?
O5 Nd1 2.428(7) . ?
O6 Nd1 2.426(7) . ?
